data_4022486
loop_
_publ_author_name
'Beno\^it Laleu'
'Christelle Herse'
'Bo W. Laursen'
'G\'erald Bernardinelli'
'J\'er\^ome Lacour'

_publ_contact_author
;
     Dr Gerald Bernardinelli
     Laboratoire de Cristallographie
     Universite de Geneve
     24, quai E. Ansermet
     CH - 1211 Geneve 4
     Switzerland
;
_publ_contact_author_email gerald.bernardinelli@cryst.unige.ch
_publ_contact_author_fax '(+[41] 22) 781 21 92'
_publ_contact_author_phone '(+[41] 22) 702 62 02'
_publ_section_title
;
 Bent Structure and Dynamic Stereochemistry of Chiral Acridinium Cations
;
_journal_name_full 'Journal of Organic Chemistry'
_journal_page_first 6304
_journal_page_last 6308
_journal_paper_doi 10.1021/jo0345998
_journal_volume 68
_journal_year 2003
_chemical_formula_moiety 'C35 H36 N O5 B F4'
_chemical_formula_sum 'C35 H36 B F4 N O5'
_chemical_formula_weight 637.5
_chemical_name_systematic
;
9-(2,6-Dimethoxy-phenyl)-1,8-dimethoxy-10-(2-trans-benzyloxy-cyclopentyl)-
9,10-dihydro-acridinium tetrafluoroborate salt
;
_space_group_IT_number 4
_symmetry_cell_setting monoclinic
_symmetry_space_group_name_Hall 'P 2yb'
_symmetry_space_group_name_H-M 'P 1 21 1'
_audit_conform_dict_name cif_core.dic
_audit_conform_dict_version 2.0.1
_audit_creation_date 2003-02-05
_audit_creation_method from_xtal_archive_file_using_CIFIO
_audit_update_record 2003-02-28
_cell_angle_alpha 90.00000
_cell_angle_beta 102.078(8)
_cell_angle_gamma 90.00000
_cell_formula_units_Z 2
_cell_length_a 7.4281(4)
_cell_length_b 22.6402(10)
_cell_length_c 9.3855(6)
_cell_measurement_reflns_used 8000
_cell_measurement_temperature 200
_cell_measurement_theta_max 26.0
_cell_measurement_theta_min 3.35
_cell_volume 1543.45(16)
_computing_cell_refinement 'CELL (Stoe & Cie, 1999)'
_computing_data_collection 'EXPOSE (Stoe & Cie, 1999)'
_computing_data_reduction 'XRED (Stoe & Cie, 1999)'
_computing_molecular_graphics xtal_gx3
_computing_publication_material xtal_CIFIO
_computing_structure_refinement xtal_CRYLSQ
_computing_structure_solution SIR97
_diffrn_detector_area_resol_mean 6
_diffrn_measurement_device_type 'Stoe Ipds'
_diffrn_measurement_method \f
_diffrn_radiation_type MoK\a
_diffrn_radiation_wavelength .71073
_diffrn_reflns_av_R_equivalents .047
_diffrn_reflns_limit_h_max 9
_diffrn_reflns_limit_h_min -9
_diffrn_reflns_limit_k_max 27
_diffrn_reflns_limit_k_min -27
_diffrn_reflns_limit_l_max 11
_diffrn_reflns_limit_l_min -11
_diffrn_reflns_number 16675
_diffrn_reflns_theta_max 26.
_diffrn_standards_decay_% 0
_exptl_absorpt_coefficient_mu .11
_exptl_absorpt_correction_T_max .9955
_exptl_absorpt_correction_T_min .9724
_exptl_absorpt_correction_type numerical
_exptl_absorpt_process_details 'XRED; Stoe & Cie, 1999'
_exptl_crystal_colour violet
_exptl_crystal_density_diffrn 1.372
_exptl_crystal_density_meas ?
_exptl_crystal_description plate
_exptl_crystal_size_max .34
_exptl_crystal_size_mid .15
_exptl_crystal_size_min .04
_refine_diff_density_max .233
_refine_diff_density_min -.206
_refine_ls_abs_structure_details Flack_xabs_not_refined
_refine_ls_extinction_coef .00000
_refine_ls_extinction_method none
_refine_ls_goodness_of_fit_ref 1.67
_refine_ls_hydrogen_treatment noref
_refine_ls_number_parameters 416
_refine_ls_number_reflns 6015
_refine_ls_R_factor_gt .033
_refine_ls_shift/su_max .151
_refine_ls_structure_factor_coef F
_refine_ls_weighting_details \w=1/[\s^2^(Fo)+0.0002(Fo^2^)]
_refine_ls_weighting_scheme calc
_refine_ls_wR_factor_ref .033
_reflns_number_gt 3662
_reflns_number_total 6015
_reflns_threshold_expression 'refl observed if Fo > 4.0 \s(Fo)'
_cod_data_source_file jo0345998si20030508_052853.cif
_cod_data_source_block ALEU
_cod_depositor_comments
;
The following automatic conversions were performed:

'_exptl_crystal_density_meas' value 'not_measured' was changed to '?'
- the value is perceived as not measured.

Automatic conversion script
Id: cif_fix_values 3008 2015-01-20 13:52:24Z robertas 
;
_cod_original_sg_symbol_H-M 'P 21'
_cod_original_formula_sum 'C35 H36 N O5 B F4'
_cod_database_code 4022486

loop_
_symmetry_equiv_pos_as_xyz
+x,+y,+z
-x,1/2+y,-z

loop_
_atom_site_label
_atom_site_fract_x
_atom_site_fract_y
_atom_site_fract_z
_atom_site_U_iso_or_equiv
_atom_site_occupancy
_atom_site_adp_type
O1 .1062(5) .19737(16) .2806(5) .0407(19) 1.00000 Uani
O2 .6608(5) .23397(15) .0504(4) .041(2) 1.00000 Uani
O3 .0816(5) .44205(16) -.0739(4) .0377(18) 1.00000 Uani
O4 .5428(5) .20154(16) .4027(4) .0395(18) 1.00000 Uani
O5 .2252(5) .21520(16) -.0792(4) .0397(18) 1.00000 Uani
N1 .3130(5) .39253(16) .1991(4) .025(2) 1.00000 Uani
C1 .2077(7) .3549(2) .2641(5) .025(3) 1.00000 Uani
C2 .0832(7) .3787(3) .3433(6) .030(3) 1.00000 Uani
C3 -.0271(7) .3411(3) .4013(6) .034(3) 1.00000 Uani
C4 -.0239(7) .2797(3) .3801(6) .035(3) 1.00000 Uani
C5 .0989(7) .2559(3) .3069(5) .030(3) 1.00000 Uani
C6 .2287(7) .2925(3) .2498(5) .027(3) 1.00000 Uani
C7 .3658(7) .2704(2) .1797(5) .025(3) 1.00000 Uani
C8 .4882(7) .3103(2) .1338(5) .026(3) 1.00000 Uani
C9 .6397(7) .2931(3) .0658(6) .030(3) 1.00000 Uani
C10 .7516(7) .3338(3) .0232(6) .034(3) 1.00000 Uani
C11 .7285(7) .3939(3) .0505(6) .035(3) 1.00000 Uani
C12 .5886(7) .4134(3) .1110(6) .030(3) 1.00000 Uani
C13 .4625(6) .3729(3) .1477(5) .027(3) 1.00000 Uani
C14 .2446(7) .4549(2) .1698(6) .030(3) 1.00000 Uani
C15 .2261(7) .4751(3) .0122(5) .029(3) 1.00000 Uani
C16 .1886(8) .5410(3) .0254(6) .040(3) 1.00000 Uani
C17 .3119(9) .5587(3) .1694(6) .050(4) 1.00000 Uani
C18 .3453(7) .5042(3) .2672(6) .034(3) 1.00000 Uani
C19 .0742(8) .4469(3) -.2287(6) .045(4) 1.00000 Uani
C20 .2334(8) .4147(3) -.2733(6) .038(3) 1.00000 Uani
C21 .2583(9) .3552(3) -.2465(7) .047(4) 1.00000 Uani
C22 .3985(9) .3244(3) -.2918(7) .053(4) 1.00000 Uani
C23 .5154(9) .3543(4) -.3639(7) .061(4) 1.00000 Uani
C24 .4923(9) .4134(4) -.3902(7) .060(4) 1.00000 Uani
C25 .3521(9) .4436(3) -.3448(6) .047(4) 1.00000 Uani
C26 .3843(7) .2050(2) .1613(6) .028(3) 1.00000 Uani
C27 .4699(7) .1705(3) .2787(6) .035(3) 1.00000 Uani
C28 .4756(8) .1096(3) .2668(7) .044(4) 1.00000 Uani
C29 .3963(9) .0833(3) .1364(8) .050(4) 1.00000 Uani
C30 .3119(8) .1167(3) .0158(7) .046(4) 1.00000 Uani
C31 .3067(7) .1773(3) .0303(6) .032(3) 1.00000 Uani
C32 -.0085(8) .1579(3) .3395(7) .045(3) 1.00000 Uani
C33 .7919(8) .2145(3) -.0303(7) .048(4) 1.00000 Uani
C34 .5939(9) .1689(3) .5346(7) .051(4) 1.00000 Uani
C35 .1494(8) .1893(3) -.2176(6) .054(4) 1.00000 Uani
B -.1257(9) .5322(3) .3937(7) .039(4) 1.00000 Uani
F1 -.2573(5) .57465(15) .4041(4) .060(2) 1.00000 Uani
F2 -.1257(5) .52153(16) .2489(4) .0557(19) 1.00000 Uani
F3 .0453(5) .55147(17) .4648(5) .070(3) 1.00000 Uani
F4 -.1675(6) .47989(16) .4572(4) .065(3) 1.00000 Uani
H2 .07580 .42018 .35682 .04000 1.00000 Uiso
H3 -.11047 .35606 .45940 .04000 1.00000 Uiso
H4 -.10975 .25273 .41730 .04000 1.00000 Uiso
H10 .84839 .31989 -.02658 .04000 1.00000 Uiso
H11 .81556 .42108 .02509 .04000 1.00000 Uiso
H13 .57606 .45434 .12921 .04000 1.00000 Uiso
H14 .12392 .44871 .19480 .04000 1.00000 Uiso
H15 .33109 .46777 -.03454 .04000 1.00000 Uiso
H161 .22105 .56161 -.05569 .04000 1.00000 Uiso
H162 .05896 .54657 .02710 .04000 1.00000 Uiso
H171 .42987 .57235 .15251 .04000 1.00000 Uiso
H172 .25207 .58825 .21615 .04000 1.00000 Uiso
H181 .47718 .49410 .29678 .04000 1.00000 Uiso
H182 .29335 .50808 .35406 .04000 1.00000 Uiso
H191 -.04174 .42837 -.28163 .04000 1.00000 Uiso
H192 .07953 .48731 -.25418 .04000 1.00000 Uiso
H21 .17626 .33291 -.19457 .04000 1.00000 Uiso
H22 .41406 .28060 -.27288 .04000 1.00000 Uiso
H23 .61515 .33181 -.39597 .04000 1.00000 Uiso
H24 .57531 .43315 -.44136 .04000 1.00000 Uiso
H25 .33689 .48468 -.36387 .04000 1.00000 Uiso
H28 .53458 .08419 .35029 .04000 1.00000 Uiso
H29 .39932 .03884 .12808 .04000 1.00000 Uiso
H30 .25790 .09634 -.07708 .04000 1.00000 Uiso
H321 .02238 .16161 .44549 .04000 1.00000 Uiso
H322 -.13583 .16908 .30201 .04000 1.00000 Uiso
H323 -.00330 .11409 .32043 .04000 1.00000 Uiso
H331 .75611 .22991 -.12839 .04000 1.00000 Uiso
H332 .91194 .22895 .01793 .04000 1.00000 Uiso
H333 .80701 .17043 -.04151 .04000 1.00000 Uiso
H341 .48298 .14731 .55091 .04000 1.00000 Uiso
H342 .68518 .13818 .52038 .04000 1.00000 Uiso
H343 .64562 .18966 .62331 .04000 1.00000 Uiso
H351 .24948 .16745 -.25074 .04000 1.00000 Uiso
H352 .05626 .15924 -.20325 .04000 1.00000 Uiso
H353 .09150 .21491 -.29550 .04000 1.00000 Uiso

loop_
_atom_site_aniso_label
_atom_site_aniso_U_11
_atom_site_aniso_U_22
_atom_site_aniso_U_33
_atom_site_aniso_U_12
_atom_site_aniso_U_13
_atom_site_aniso_U_23
O1 .041(2) .028(2) .058(3) -.0034(17) .0234(18) .0039(17)
O2 .036(2) .032(3) .061(3) .0005(16) .0238(18) -.0082(17)
O3 .0362(19) .047(3) .0282(19) -.0081(17) .0023(16) .0004(16)
O4 .046(2) .038(2) .0308(19) .0020(17) -.0013(16) .0050(16)
O5 .043(2) .043(2) .032(2) -.0041(17) .0052(16) -.0082(17)
N1 .026(3) .022(3) .028(3) -.0015(18) .0055(18) -.0002(17)
C1 .026(3) .026(3) .022(3) -.002(3) .004(3) .002(2)
C2 .035(3) .029(3) .027(3) -.002(3) .008(3) -.001(3)
C3 .033(3) .041(4) .030(3) -.000(3) .012(3) .002(3)
C4 .036(3) .037(3) .035(3) .000(3) .015(3) .011(3)
C5 .030(3) .030(3) .031(3) .003(3) .005(3) .002(3)
C6 .025(3) .026(3) .029(3) -.002(3) .005(3) .002(2)
C7 .028(3) .027(3) .019(3) -.000(3) .002(2) .0018(19)
C8 .024(3) .025(3) .028(3) .001(3) .001(3) -.001(2)
C9 .027(3) .029(3) .034(3) .001(3) .006(3) -.003(3)
C10 .027(3) .040(4) .038(3) -.002(3) .013(3) .000(3)
C11 .029(3) .036(3) .039(4) -.006(3) .005(3) .005(3)
C12 .027(3) .024(3) .040(3) -.003(3) .008(3) .004(3)
C13 .021(3) .035(3) .026(3) .001(3) .004(3) -.001(3)
C14 .030(3) .026(3) .034(3) -.001(3) .010(3) .003(3)
C15 .028(3) .032(3) .028(3) -.003(3) .006(3) .002(3)
C16 .046(4) .033(3) .040(4) .006(3) .011(3) .009(3)
C17 .073(5) .032(4) .046(4) -.005(3) .015(4) -.001(3)
C18 .039(3) .030(3) .034(3) .000(3) .009(3) -.001(3)
C19 .050(4) .048(4) .035(4) .000(3) .002(3) .002(3)
C20 .044(4) .043(4) .024(3) -.004(3) .000(3) .001(3)
C21 .057(4) .041(4) .044(4) -.010(3) .013(3) .004(3)
C22 .058(4) .043(4) .056(4) .005(4) .009(4) .002(3)
C23 .052(4) .082(6) .051(4) .009(4) .013(4) .011(4)
C24 .049(4) .083(5) .049(4) -.010(4) .012(4) .018(4)
C25 .052(4) .049(4) .038(4) -.010(3) .002(3) .006(3)
C26 .027(3) .024(3) .037(3) -.005(3) .014(3) -.001(3)
C27 .026(3) .036(4) .044(4) -.002(3) .012(3) .005(3)
C28 .050(4) .025(3) .058(4) .008(3) .017(3) .009(3)
C29 .058(4) .021(3) .073(5) .001(3) .021(4) -.007(3)
C30 .045(4) .037(4) .057(4) -.004(3) .016(3) -.018(3)
C31 .028(3) .033(3) .037(3) -.004(3) .013(3) -.002(3)
C32 .045(4) .031(3) .063(4) -.007(3) .019(3) .015(3)
C33 .048(4) .047(4) .055(4) .004(3) .022(3) -.013(3)
C34 .058(4) .056(4) .039(4) -.003(4) .010(3) .014(3)
C35 .055(4) .069(4) .037(4) -.006(4) .007(3) -.014(3)
B .037(4) .034(4) .043(4) .000(3) .007(3) -.005(3)
F1 .0471(19) .051(2) .083(3) .0122(17) .0131(18) -.0105(18)
F2 .074(3) .058(3) .0358(19) .0019(18) .0118(16) .0003(15)
F3 .0382(18) .084(3) .086(3) -.0001(18) .0062(18) -.035(3)
F4 .086(3) .054(2) .059(3) .010(2) .0244(19) .0174(18)

loop_
_atom_type_symbol
_atom_type_scat_source
_atom_type_scat_dispersion_real
_atom_type_scat_dispersion_imag
C Int._Tables_Vol_IV_Tables_2.2B_and_2.3.1 .002 .002
H Int._Tables_Vol_IV_Tables_2.2B_and_2.3.1 0 0
N Int._Tables_Vol_IV_Tables_2.2B_and_2.3.1 .004 .003
O Int._Tables_Vol_IV_Tables_2.2B_and_2.3.1 .008 .006
B Int._Tables_Vol_IV_Tables_2.2B_and_2.3.1 0 .001
F Int._Tables_Vol_IV_Tables_2.2B_and_2.3.1 .014 .01

loop_
_geom_angle_atom_site_label_1
_geom_angle_atom_site_label_2
_geom_angle_atom_site_label_3
_geom_angle
C5 O1 C32 119.7(5)
C9 O2 C33 118.0(5)
C15 O3 C19 113.5(4)
C27 O4 C34 117.4(4)
C31 O5 C35 116.8(5)
C1 N1 C13 122.0(4)
C1 N1 C14 117.3(4)
C13 N1 C14 120.3(4)
N1 C1 C2 119.4(5)
N1 C1 C6 119.0(5)
C2 C1 C6 121.6(5)
C1 C2 C3 118.9(5)
C2 C3 C4 121.9(5)
C3 C4 C5 119.7(5)
O1 C5 C4 122.4(5)
O1 C5 C6 115.9(5)
C4 C5 C6 121.7(5)
C1 C6 C5 115.7(5)
C1 C6 C7 119.8(5)
C5 C6 C7 124.5(5)
C6 C7 C8 119.2(5)
C6 C7 C26 119.7(5)
C8 C7 C26 121.0(5)
C7 C8 C9 124.7(5)
C7 C8 C13 119.8(5)
C9 C8 C13 115.5(5)
O2 C9 C8 115.2(5)
O2 C9 C10 123.1(5)
C8 C9 C10 121.7(5)
C9 C10 C11 119.9(5)
C10 C11 C12 121.7(5)
C11 C12 C13 119.9(5)
N1 C13 C8 118.8(5)
N1 C13 C12 120.3(5)
C8 C13 C12 120.9(5)
N1 C14 C15 114.6(4)
N1 C14 C18 118.0(4)
C15 C14 C18 107.1(4)
O3 C15 C14 107.4(4)
O3 C15 C16 115.7(4)
C14 C15 C16 101.3(4)
C15 C16 C17 104.1(4)
C16 C17 C18 108.2(5)
C14 C18 C17 103.4(4)
O3 C19 C20 111.8(4)
C19 C20 C21 120.1(6)
C19 C20 C25 121.3(5)
C21 C20 C25 118.5(6)
C20 C21 C22 121.0(6)
C21 C22 C23 119.3(6)
C22 C23 C24 120.0(7)
C23 C24 C25 120.2(7)
C20 C25 C24 120.9(6)
C7 C26 C27 120.0(5)
C7 C26 C31 121.0(4)
C27 C26 C31 118.9(5)
O4 C27 C26 114.8(5)
O4 C27 C28 124.4(5)
C26 C27 C28 120.8(5)
C27 C28 C29 119.1(5)
C28 C29 C30 121.5(5)
C29 C30 C31 118.4(5)
O5 C31 C26 114.5(5)
O5 C31 C30 124.2(5)
C26 C31 C30 121.3(5)
F1 B F2 109.6(5)
F1 B F3 109.7(5)
F1 B F4 109.6(6)
F2 B F3 110.1(6)
F2 B F4 108.6(5)
F3 B F4 109.2(5)

loop_
_geom_bond_atom_site_label_1
_geom_bond_atom_site_label_2
_geom_bond_distance
O1 C5 1.351(7)
O1 C32 1.424(8)
O2 C9 1.360(6)
O2 C33 1.423(8)
O3 C15 1.415(6)
O3 C19 1.446(7)
O4 C27 1.370(6)
O4 C34 1.422(7)
O5 C31 1.378(6)
O5 C35 1.429(7)
N1 C1 1.382(7)
N1 C13 1.374(7)
N1 C14 1.507(6)
C1 C2 1.409(8)
C1 C6 1.430(7)
C2 C3 1.372(8)
C3 C4 1.405(8)
C4 C5 1.362(8)
C5 C6 1.456(7)
C6 C7 1.414(7)
C7 C8 1.411(7)
C7 C26 1.501(7)
C8 C9 1.458(8)
C8 C13 1.441(7)
C9 C10 1.355(8)
C10 C11 1.402(8)
C11 C12 1.358(8)
C12 C13 1.403(7)
C14 C15 1.526(7)
C14 C18 1.534(7)
C15 C16 1.527(7)
C16 C17 1.520(8)
C17 C18 1.528(8)
C19 C20 1.520(9)
C20 C21 1.377(8)
C20 C25 1.380(9)
C21 C22 1.391(10)
C22 C23 1.385(10)
C23 C24 1.365(11)
C24 C25 1.385(10)
C26 C27 1.390(7)
C26 C31 1.393(7)
C27 C28 1.386(8)
C28 C29 1.378(9)
C29 C30 1.396(8)
C30 C31 1.380(8)
B F1 1.390(8)
B F2 1.380(8)
B F3 1.377(7)
B F4 1.389(8)

loop_
_geom_torsion_atom_site_label_1
_geom_torsion_atom_site_label_2
_geom_torsion_atom_site_label_3
_geom_torsion_atom_site_label_4
_geom_torsion
C32 O1 C5 C4 -4.6(6)
C32 O1 C5 C6 176.4(4)
C33 O2 C9 C8 172.7(4)
C33 O2 C9 C10 -8.0(7)
C19 O3 C15 C14 -167.2(4)
C19 O3 C15 C16 80.6(6)
C15 O3 C19 C20 71.0(6)
C34 O4 C27 C26 166.0(5)
C34 O4 C27 C28 -13.2(8)
C35 O5 C31 C26 177.8(5)
C35 O5 C31 C30 -3.0(8)
C13 N1 C1 C2 165.9(4)
C13 N1 C1 C6 -13.8(6)
C14 N1 C1 C2 -21.3(6)
C14 N1 C1 C6 158.9(4)
C1 N1 C13 C8 12.9(6)
C1 N1 C13 C12 -166.4(4)
C14 N1 C13 C8 -159.6(4)
C14 N1 C13 C12 21.1(6)
C1 N1 C14 C15 -126.2(5)
C1 N1 C14 C18 106.3(5)
C13 N1 C14 C15 46.7(6)
C13 N1 C14 C18 -80.8(6)
N1 C1 C2 C3 176.8(4)
C6 C1 C2 C3 -3.4(7)
N1 C1 C6 C5 -173.3(4)
N1 C1 C6 C7 4.9(6)
C2 C1 C6 C5 7.0(6)
C2 C1 C6 C7 -174.8(4)
C1 C2 C3 C4 -2.2(7)
C2 C3 C4 C5 3.8(7)
C3 C4 C5 O1 -178.7(4)
C3 C4 C5 C6 .2(7)
O1 C5 C6 C1 173.6(4)
O1 C5 C6 C7 -4.5(6)
C4 C5 C6 C1 -5.3(6)
C4 C5 C6 C7 176.5(5)
C1 C6 C7 C8 4.3(6)
C1 C6 C7 C26 -178.4(4)
C5 C6 C7 C8 -177.7(4)
C5 C6 C7 C26 -.3(7)
C6 C7 C8 C9 177.4(4)
C6 C7 C8 C13 -5.2(6)
C26 C7 C8 C9 .1(7)
C26 C7 C8 C13 177.6(4)
C6 C7 C26 C27 -77.5(6)
C6 C7 C26 C31 98.5(6)
C8 C7 C26 C27 99.8(6)
C8 C7 C26 C31 -84.2(6)
C7 C8 C9 O2 -1.2(7)
C7 C8 C9 C10 179.5(5)
C13 C8 C9 O2 -178.7(4)
C13 C8 C9 C10 2.0(7)
C7 C8 C13 N1 -3.2(6)
C7 C8 C13 C12 176.1(4)
C9 C8 C13 N1 174.5(4)
C9 C8 C13 C12 -6.2(6)
O2 C9 C10 C11 -176.1(5)
C8 C9 C10 C11 3.1(7)
C9 C10 C11 C12 -4.2(7)
C10 C11 C12 C13 -.0(7)
C11 C12 C13 N1 -175.3(5)
C11 C12 C13 C8 5.4(7)
N1 C14 C15 O3 67.7(5)
N1 C14 C15 C16 -170.6(4)
C18 C14 C15 O3 -159.4(4)
C18 C14 C15 C16 -37.8(5)
N1 C14 C18 C17 152.9(5)
C15 C14 C18 C17 21.9(6)
O3 C15 C16 C17 154.1(5)
C14 C15 C16 C17 38.4(6)
C15 C16 C17 C18 -26.2(7)
C16 C17 C18 C14 2.8(6)
O3 C19 C20 C21 58.5(6)
O3 C19 C20 C25 -123.5(5)
C19 C20 C21 C22 177.3(5)
C25 C20 C21 C22 -.7(8)
C19 C20 C25 C24 -177.4(5)
C21 C20 C25 C24 .7(8)
C20 C21 C22 C23 .5(9)
C21 C22 C23 C24 -.2(9)
C22 C23 C24 C25 .1(9)
C23 C24 C25 C20 -.4(9)
C7 C26 C27 O4 -4.2(8)
C7 C26 C27 C28 175.0(5)
C31 C26 C27 O4 179.7(5)
C31 C26 C27 C28 -1.1(9)
C7 C26 C31 O5 3.9(7)
C7 C26 C31 C30 -175.3(5)
C27 C26 C31 O5 179.9(5)
C27 C26 C31 C30 .7(8)
O4 C27 C28 C29 179.6(6)
C26 C27 C28 C29 .5(9)
C27 C28 C29 C30 .5(10)
C28 C29 C30 C31 -.9(10)
C29 C30 C31 O5 -178.9(6)
C29 C30 C31 C26 .3(9)

loop_
_cod_related_entry_id
_cod_related_entry_database
_cod_related_entry_code
1 ChemSpider 9214666
